data_7157664
loop_
_publ_author_name
'Aksenov, Nicolai A.'
'Aksenov, Alexander V.'
'Kirilov, Nikita K.'
'Arutiunov, Nikolai A.'
'Aksenov, Dmitrii A.'
'Maslivetc, Vladimir'
'Zhao, Zhenze'
'Du, Liqin'
'Rubin, Michael'
'Kornienko, Alexander'

_publ_section_title
;
 Nitroalkanes as electrophiles: synthesis of triazole-fused heterocycles
 with neuroblastoma differentiation activity.
;
_journal_issue 34
_journal_name_full 'Organic &amp; biomolecular chemistry'
_journal_page_first 6651
_journal_page_last 6664
_journal_paper_doi 10.1039/d0ob01007c
_journal_volume 18
_journal_year 2020
_chemical_formula_moiety 'C17 H21 N3'
_chemical_formula_sum 'C17 H21 N3'
_chemical_formula_weight 267.37
_chemical_name_systematic 1-heptyl-[1,2,4]triazolo[4,3-a]quinoline
_space_group_crystal_system triclinic
_space_group_IT_number 2
_space_group_name_Hall '-P 1'
_space_group_name_H-M_alt 'P -1'
_atom_sites_solution_hydrogens geom
_atom_sites_solution_primary dual
_audit_creation_date 2020-04-02
_audit_creation_method
;
Olex2 1.2
(compiled 2018.05.29 svn.r3508 for OlexSys, GUI svn.r5506)
;
_audit_update_record
;
2020-04-02 deposited with the CCDC.	2020-08-13 downloaded from the CCDC.
;
_cell_angle_alpha 69.995(3)
_cell_angle_beta 75.972(3)
_cell_angle_gamma 81.277(2)
_cell_formula_units_Z 2
_cell_length_a 6.7441(2)
_cell_length_b 9.9379(3)
_cell_length_c 12.0364(5)
_cell_measurement_reflns_used 5181
_cell_measurement_temperature 293(2)
_cell_measurement_theta_max 75.7600
_cell_measurement_theta_min 6.7400
_cell_volume 733.33(5)
_computing_cell_refinement 'CrysAlisPro 1.171.39.46 (Rigaku OD, 2018)'
_computing_data_collection 'CrysAlisPro 1.171.39.46 (Rigaku OD, 2018)'
_computing_data_reduction 'CrysAlisPro 1.171.39.46 (Rigaku OD, 2018)'
_computing_molecular_graphics 'Olex2 (Dolomanov et al., 2009)'
_computing_publication_material 'Olex2 (Dolomanov et al., 2009)'
_computing_structure_refinement 'ShelXL (Sheldrick, 2015)'
_computing_structure_solution 'ShelXT (Sheldrick, 2015)'
_diffrn_ambient_temperature 293(2)
_diffrn_detector 'CCD plate'
_diffrn_detector_area_resol_mean 5.2529
_diffrn_detector_type AtlasS2
_diffrn_measured_fraction_theta_full 0.999
_diffrn_measured_fraction_theta_max 0.986
_diffrn_measurement_details
;
List of Runs (angles in degrees, time in seconds):

  # Type    Start    End  Width  t~exp~   \w     \q     \k     \f   Frames
#--------------------------------------------------------------------------
  1  \w    -69.00  32.00   1.00    1.00    --  -41.35  57.00  30.00  101
  2  \w    -74.00  35.00   1.00    1.00    --  -41.35  77.00 150.00  109
  3  \w   -113.00 -13.00   1.00    1.00    --  -41.35 -57.00-120.00  100
  4  \w   -113.00 -64.00   1.00    1.00    --  -41.35-140.00 -24.00   49
  5  \w      1.00  82.00   1.00    1.00    --   41.35 -99.00 150.00   81
  6  \w     27.00 100.00   1.00    1.00    --   41.35-130.00 149.00   73
  7  \w     36.00 116.00   1.00    1.00    --  112.00-111.00-150.00   80
  8  \w    100.00 178.00   1.00    1.00    --  112.00 111.00  60.00   78
  9  \w     83.00 178.00   1.00    1.00    --  112.00  61.00  30.00   95
 10  \w     79.00 178.00   1.00    1.00    --  112.00  77.00 -60.00   99
 11  \w     29.00 109.00   1.00    1.00    --  112.00 -94.00-120.00   80
 12  \w     36.00 116.00   1.00    1.00    --  112.00-111.00  60.00   80
 13  \w    100.00 178.00   1.00    1.00    --  112.00 111.00 -30.00   78
 14  \w     40.00 141.00   1.00    1.00    --  112.00 -61.00-120.00  101
 15  \w     86.00 178.00   1.00    1.00    --  112.00  45.00  60.00   92
 16  \w    100.00 178.00   1.00    1.00    --  112.00 111.00 120.00   78
 17  \w     29.00 109.00   1.00    1.00    --  112.00 -94.00 -60.00   80
 18  \w     29.00 109.00   1.00    1.00    --  112.00 -94.00 150.00   80
 19  \w     36.00 140.00   1.00    1.00    --  112.00 -30.00   0.00  104
 20  \w     79.00 178.00   1.00    1.00    --  112.00  77.00  90.00   99
 21  \w     69.00 137.00   1.00    1.00    --  112.00 -61.00 -60.00   68
 22  \w     56.00 106.00   1.00    1.00    --  112.00 -94.00  90.00   50
 23  \w    134.00 165.00   1.00    1.00    --  112.00 111.00   0.00   31
 24  \w     81.00 106.00   1.00    1.00    --  112.00 -94.00   0.00   25
 25  \w     84.00 168.00   1.00    1.00    --  112.00  61.00   0.00   84
;
_diffrn_measurement_device 'four-circle diffractometer'
_diffrn_measurement_device_type 'SuperNova, Dual, Cu at home/near, AtlasS2'
_diffrn_measurement_method '\w scans'
_diffrn_orient_matrix_type 'CrysAlisPro convention (1999,Acta A55,543-557)'
_diffrn_orient_matrix_UB_11 0.0531462000
_diffrn_orient_matrix_UB_12 0.0673831000
_diffrn_orient_matrix_UB_13 -0.1384405000
_diffrn_orient_matrix_UB_21 0.0442728000
_diffrn_orient_matrix_UB_22 -0.1510974000
_diffrn_orient_matrix_UB_23 -0.0131932000
_diffrn_orient_matrix_UB_31 -0.2257677000
_diffrn_orient_matrix_UB_32 -0.0007229000
_diffrn_orient_matrix_UB_33 -0.0053195000
_diffrn_radiation_monochromator mirror
_diffrn_radiation_probe x-ray
_diffrn_radiation_type CuK\a
_diffrn_radiation_wavelength 1.54184
_diffrn_reflns_av_R_equivalents 0.0202
_diffrn_reflns_av_unetI/netI 0.0164
_diffrn_reflns_Laue_measured_fraction_full 0.999
_diffrn_reflns_Laue_measured_fraction_max 0.986
_diffrn_reflns_limit_h_max 6
_diffrn_reflns_limit_h_min -8
_diffrn_reflns_limit_k_max 12
_diffrn_reflns_limit_k_min -12
_diffrn_reflns_limit_l_max 15
_diffrn_reflns_limit_l_min -15
_diffrn_reflns_number 8900
_diffrn_reflns_point_group_measured_fraction_full 0.999
_diffrn_reflns_point_group_measured_fraction_max 0.986
_diffrn_reflns_theta_full 67.684
_diffrn_reflns_theta_max 76.140
_diffrn_reflns_theta_min 3.993
_diffrn_source 'micro-focus sealed X-ray tube'
_diffrn_source_type 'SuperNova (Cu) X-ray Source'
_exptl_absorpt_coefficient_mu 0.562
_exptl_absorpt_correction_T_max 0.843
_exptl_absorpt_correction_T_min 0.709
_exptl_absorpt_correction_type analytical
_exptl_absorpt_process_details
;
CrysAlisPro 1.171.39.46 (Rigaku Oxford Diffraction, 2018)
Analytical numeric absorption correction using a multifaceted crystal
			model based on expressions derived by R.C. Clark & J.S. Reid.
(Clark, R. C. & Reid, J. S. (1995). Acta Cryst. A51, 887-897)
Empirical absorption correction using spherical harmonics,
 implemented in SCALE3 ABSPACK scaling algorithm.
;
_exptl_crystal_colour 'clear yellowish yellow'
_exptl_crystal_colour_lustre clear
_exptl_crystal_colour_modifier yellowish
_exptl_crystal_colour_primary yellow
_exptl_crystal_density_diffrn 1.211
_exptl_crystal_description prism
_exptl_crystal_F_000 288
_exptl_crystal_preparation 'Prepared from nitroalkane in PPA'
_exptl_crystal_recrystallization_method 'Crystallized by evaporation of saturated solution'
_exptl_crystal_size_max 0.565
_exptl_crystal_size_mid 0.399
_exptl_crystal_size_min 0.269
_refine_diff_density_max 0.206
_refine_diff_density_min -0.153
_refine_diff_density_rms 0.032
_refine_ls_extinction_coef 0.029(2)
_refine_ls_extinction_expression Fc^*^=kFc[1+0.001xFc^2^\l^3^/sin(2\q)]^-1/4^
_refine_ls_extinction_method 'SHELXL-2018/3 (Sheldrick 2018)'
_refine_ls_goodness_of_fit_ref 1.063
_refine_ls_hydrogen_treatment constr
_refine_ls_matrix_type full
_refine_ls_number_parameters 183
_refine_ls_number_reflns 3031
_refine_ls_number_restraints 0
_refine_ls_restrained_S_all 1.063
_refine_ls_R_factor_all 0.0454
_refine_ls_R_factor_gt 0.0402
_refine_ls_shift/su_max 0.000
_refine_ls_shift/su_mean 0.000
_refine_ls_structure_factor_coef Fsqd
_refine_ls_weighting_details 'w=1/[\s^2^(Fo^2^)+(0.0653P)^2^+0.0630P] where P=(Fo^2^+2Fc^2^)/3'
_refine_ls_weighting_scheme calc
_refine_ls_wR_factor_gt 0.1132
_refine_ls_wR_factor_ref 0.1192
_reflns_Friedel_coverage 0.000
_reflns_number_gt 2660
_reflns_number_total 3031
_reflns_threshold_expression 'I > 2\s(I)'
_cod_data_source_file d0ob01007c2.cif
_cod_data_source_block anna_ark148_1
_cod_depositor_comments 'Adding full bibliography for 7157664--7157665.cif.'
_cod_database_code 7157664
_shelx_shelxl_version_number 2018/3
_chemical_oxdiff_formula 'C11 H10 N O'
_shelx_space_group_comment
;
The symmetry employed for this shelxl refinement is uniquely defined
by the following loop, which should always be used as a source of
symmetry information in preference to the above space-group names.
They are only intended as comments.
;
_reflns_odcompleteness_completeness 99.60
_reflns_odcompleteness_iscentric 1
_reflns_odcompleteness_theta 74.33
_olex2_refinement_description
;
1. Fixed Uiso
 At 1.2 times of:
  All C(H) groups, All C(H,H) groups
 At 1.5 times of:
  All C(H,H,H) groups
2.a Secondary CH2 refined with riding coordinates:
 C12(H12A,H12B), C11(H11A,H11B), C14(H14A,H14B), C13(H13A,H13B), C15(H15A,
 H15B), C16(H16A,H16B)
2.b Aromatic/amide H refined with riding coordinates:
 C9(H9), C4(H4), C3(H3), C6(H6), C7(H7), C8(H8)
2.c Idealised Me refined as rotating group:
 C17(H17A,H17B,H17C)
;
_olex2_exptl_crystal_mounting_method 'Mounted by acrylic glue on the glass stick'
_olex2_submission_special_instructions 'No special instructions were received'
_oxdiff_exptl_absorpt_empirical_details
;
Empirical correction (ABSPACK) includes:
- Absorption correction using spherical harmonics
- Frame scaling
;
_oxdiff_exptl_absorpt_empirical_full_max 1.322
_oxdiff_exptl_absorpt_empirical_full_min 0.677

loop_
_space_group_symop_operation_xyz
'x, y, z'
'-x, -y, -z'

loop_
_atom_site_label
_atom_site_type_symbol
_atom_site_fract_x
_atom_site_fract_y
_atom_site_fract_z
_atom_site_U_iso_or_equiv
_atom_site_adp_type
_atom_site_occupancy
_atom_site_site_symmetry_order
_atom_site_calc_flag
_atom_site_refinement_flags_posn
_atom_site_refinement_flags_adp
_atom_site_refinement_flags_occupancy
_atom_site_disorder_assembly
_atom_site_disorder_group
N3 N -0.00533(12) 0.66482(9) 0.84754(8) 0.0418(2) Uani 1 1 d . . . . .
N1 N -0.00052(14) 0.44398(10) 0.84447(9) 0.0527(3) Uani 1 1 d . . . . .
N2 N -0.19567(14) 0.48009(11) 0.90139(9) 0.0548(3) Uani 1 1 d . . . . .
C10 C 0.03411(15) 0.80478(11) 0.83684(9) 0.0433(2) Uani 1 1 d . . . . .
C1 C 0.11083(15) 0.55306(11) 0.81319(10) 0.0440(2) Uani 1 1 d . . . . .
C2 C -0.19591(15) 0.61170(12) 0.90212(10) 0.0465(3) Uani 1 1 d . . . . .
C5 C -0.13144(17) 0.88996(12) 0.88052(10) 0.0495(3) Uani 1 1 d . . . . .
C12 C 0.40700(16) 0.41825(12) 0.71355(10) 0.0485(3) Uani 1 1 d . . . . .
H12A H 0.396869 0.334953 0.785719 0.058 Uiso 1 1 calc R . . . .
H12B H 0.320958 0.407053 0.663825 0.058 Uiso 1 1 calc R . . . .
C11 C 0.32968(15) 0.55298(12) 0.74929(10) 0.0474(3) Uani 1 1 d . . . . .
H11A H 0.413445 0.561805 0.801205 0.057 Uiso 1 1 calc R . . . .
H11B H 0.346167 0.636234 0.677118 0.057 Uiso 1 1 calc R . . . .
C9 C 0.22536(17) 0.85998(13) 0.78600(11) 0.0540(3) Uani 1 1 d . . . . .
H9 H 0.335788 0.803660 0.757711 0.065 Uiso 1 1 calc R . . . .
C14 C 0.70996(16) 0.29622(12) 0.60229(11) 0.0491(3) Uani 1 1 d . . . . .
H14A H 0.623404 0.287282 0.551887 0.059 Uiso 1 1 calc R . . . .
H14B H 0.701899 0.210288 0.672223 0.059 Uiso 1 1 calc R . . . .
C4 C -0.32883(18) 0.83250(14) 0.93581(12) 0.0584(3) Uani 1 1 d . . . . .
H4 H -0.436763 0.890427 0.964203 0.070 Uiso 1 1 calc R . . . .
C13 C 0.62775(16) 0.42529(12) 0.64441(11) 0.0502(3) Uani 1 1 d . . . . .
H13A H 0.637850 0.511298 0.574511 0.060 Uiso 1 1 calc R . . . .
H13B H 0.713368 0.433381 0.695650 0.060 Uiso 1 1 calc R . . . .
C15 C 0.92994(16) 0.30506(11) 0.53168(11) 0.0503(3) Uani 1 1 d . . . . .
H15A H 0.937130 0.388977 0.460077 0.060 Uiso 1 1 calc R . . . .
H15B H 1.015816 0.317560 0.580935 0.060 Uiso 1 1 calc R . . . .
C3 C -0.36104(17) 0.69882(14) 0.94739(11) 0.0553(3) Uani 1 1 d . . . . .
H3 H -0.488887 0.663273 0.984315 0.066 Uiso 1 1 calc R . . . .
C16 C 1.01372(18) 0.17361(13) 0.49387(12) 0.0561(3) Uani 1 1 d . . . . .
H16A H 1.003310 0.089604 0.565478 0.067 Uiso 1 1 calc R . . . .
H16B H 0.929043 0.162383 0.443427 0.067 Uiso 1 1 calc R . . . .
C6 C -0.0986(2) 1.03032(13) 0.87040(12) 0.0592(3) Uani 1 1 d . . . . .
H6 H -0.206983 1.087844 0.898940 0.071 Uiso 1 1 calc R . . . .
C7 C 0.0888(2) 1.08422(13) 0.81960(12) 0.0612(3) Uani 1 1 d . . . . .
H7 H 0.107595 1.177576 0.813219 0.073 Uiso 1 1 calc R . . . .
C8 C 0.2502(2) 0.99854(14) 0.77779(13) 0.0616(3) Uani 1 1 d . . . . .
H8 H 0.378037 1.035001 0.743462 0.074 Uiso 1 1 calc R . . . .
C17 C 1.2342(2) 0.17908(16) 0.42562(15) 0.0741(4) Uani 1 1 d . . . . .
H17A H 1.247163 0.263474 0.355808 0.111 Uiso 1 1 calc GR . . . .
H17B H 1.274255 0.095242 0.400625 0.111 Uiso 1 1 calc GR . . . .
H17C H 1.320985 0.182003 0.477148 0.111 Uiso 1 1 calc GR . . . .

loop_
_atom_site_aniso_label
_atom_site_aniso_U_11
_atom_site_aniso_U_22
_atom_site_aniso_U_33
_atom_site_aniso_U_23
_atom_site_aniso_U_13
_atom_site_aniso_U_12
N3 0.0338(4) 0.0453(5) 0.0457(5) -0.0162(4) -0.0031(3) -0.0053(3)
N1 0.0440(5) 0.0501(5) 0.0646(6) -0.0231(4) -0.0014(4) -0.0101(4)
N2 0.0431(5) 0.0572(6) 0.0630(6) -0.0218(5) 0.0009(4) -0.0136(4)
C10 0.0412(5) 0.0438(5) 0.0457(5) -0.0157(4) -0.0078(4) -0.0035(4)
C1 0.0389(5) 0.0445(5) 0.0499(5) -0.0188(4) -0.0050(4) -0.0047(4)
C2 0.0366(5) 0.0541(6) 0.0472(5) -0.0160(4) -0.0024(4) -0.0090(4)
C5 0.0482(6) 0.0504(6) 0.0488(6) -0.0186(5) -0.0061(4) 0.0001(5)
C12 0.0442(6) 0.0467(6) 0.0550(6) -0.0212(5) -0.0034(4) -0.0042(4)
C11 0.0387(5) 0.0476(6) 0.0560(6) -0.0215(5) -0.0020(4) -0.0043(4)
C9 0.0430(6) 0.0500(6) 0.0695(7) -0.0235(5) -0.0041(5) -0.0071(4)
C14 0.0438(6) 0.0453(6) 0.0589(6) -0.0210(5) -0.0057(5) -0.0027(4)
C4 0.0437(6) 0.0640(7) 0.0639(7) -0.0283(6) 0.0029(5) 0.0023(5)
C13 0.0425(6) 0.0490(6) 0.0611(7) -0.0253(5) -0.0035(5) -0.0026(4)
C15 0.0452(6) 0.0435(6) 0.0624(7) -0.0223(5) -0.0042(5) -0.0026(4)
C3 0.0381(5) 0.0669(7) 0.0571(6) -0.0217(5) 0.0019(4) -0.0071(5)
C16 0.0490(6) 0.0489(6) 0.0716(8) -0.0285(5) -0.0013(5) -0.0031(5)
C6 0.0650(7) 0.0504(6) 0.0624(7) -0.0250(5) -0.0083(6) 0.0041(5)
C7 0.0736(8) 0.0456(6) 0.0666(7) -0.0200(5) -0.0136(6) -0.0070(5)
C8 0.0562(7) 0.0529(7) 0.0766(8) -0.0213(6) -0.0083(6) -0.0139(5)
C17 0.0540(7) 0.0712(9) 0.0962(11) -0.0418(8) 0.0073(7) -0.0026(6)

loop_
_atom_type_symbol
_atom_type_description
_atom_type_scat_dispersion_real
_atom_type_scat_dispersion_imag
_atom_type_scat_source
C C 0.0181 0.0091 'International Tables Vol C Tables 4.2.6.8 and 6.1.1.4'
H H 0.0000 0.0000 'International Tables Vol C Tables 4.2.6.8 and 6.1.1.4'
N N 0.0311 0.0180 'International Tables Vol C Tables 4.2.6.8 and 6.1.1.4'

loop_
_exptl_crystal_face_index_h
_exptl_crystal_face_index_k
_exptl_crystal_face_index_l
_exptl_crystal_face_perp_dist
-4 0 -2 0.2588
0 -1 -7 0.1406
3 1 6 0.2821
-3 0 4 0.1925
4 0 -3 0.3002
0 -2 6 0.1179
4 0 5 0.2736
0 2 -6 0.1444
4 3 1 0.2819
4 1 2 0.2777
0 -5 3 0.1444
0 1 7 0.1255
-4 0 -3 0.2777
0 5 -3 0.1577
0 6 4 0.1938
4 2 3 0.2918
0 -6 -5 0.1920

loop_
_geom_angle_atom_site_label_1
_geom_angle_atom_site_label_2
_geom_angle_atom_site_label_3
_geom_angle
_geom_angle_site_symmetry_1
_geom_angle_site_symmetry_3
_geom_angle_publ_flag
C1 N3 C10 134.21(9) . . ?
C1 N3 C2 103.88(9) . . ?
C2 N3 C10 121.91(9) . . ?
C1 N1 N2 108.67(9) . . ?
C2 N2 N1 106.68(9) . . ?
C5 C10 N3 116.75(9) . . ?
C9 C10 N3 123.43(10) . . ?
C9 C10 C5 119.82(10) . . ?
N3 C1 C11 126.49(9) . . ?
N1 C1 N3 109.87(9) . . ?
N1 C1 C11 123.64(10) . . ?
N3 C2 C3 120.54(10) . . ?
N2 C2 N3 110.90(9) . . ?
N2 C2 C3 128.55(10) . . ?
C10 C5 C4 120.18(11) . . ?
C10 C5 C6 118.40(11) . . ?
C6 C5 C4 121.41(11) . . ?
C13 C12 C11 111.67(9) . . ?
C1 C11 C12 113.43(9) . . ?
C8 C9 C10 119.72(11) . . ?
C13 C14 C15 113.54(9) . . ?
C3 C4 C5 121.94(11) . . ?
C14 C13 C12 113.87(9) . . ?
C16 C15 C14 113.31(9) . . ?
C4 C3 C2 118.65(10) . . ?
C17 C16 C15 114.09(10) . . ?
C7 C6 C5 121.51(12) . . ?
C6 C7 C8 119.28(11) . . ?
C9 C8 C7 121.27(12) . . ?

loop_
_geom_bond_atom_site_label_1
_geom_bond_atom_site_label_2
_geom_bond_distance
_geom_bond_site_symmetry_2
_geom_bond_publ_flag
N3 C10 1.4124(13) . ?
N3 C1 1.3826(13) . ?
N3 C2 1.3862(12) . ?
N1 N2 1.3850(13) . ?
N1 C1 1.3082(14) . ?
N2 C2 1.3107(15) . ?
C10 C5 1.4046(15) . ?
C10 C9 1.3933(15) . ?
C1 C11 1.4899(14) . ?
C2 C3 1.4223(16) . ?
C5 C4 1.4429(16) . ?
C5 C6 1.4050(17) . ?
C12 C11 1.5242(14) . ?
C12 C13 1.5182(14) . ?
C9 C8 1.3794(17) . ?
C14 C13 1.5174(14) . ?
C14 C15 1.5193(14) . ?
C4 C3 1.3333(18) . ?
C15 C16 1.5137(15) . ?
C16 C17 1.5133(16) . ?
C6 C7 1.3655(19) . ?
C7 C8 1.3819(19) . ?

loop_
_exptl_oxdiff_crystal_face_indexfrac_h
_exptl_oxdiff_crystal_face_indexfrac_k
_exptl_oxdiff_crystal_face_indexfrac_l
_exptl_oxdiff_crystal_face_x
_exptl_oxdiff_crystal_face_y
_exptl_oxdiff_crystal_face_z
-4.3563 -0.3448 -1.6203 -0.0304 -0.1194 0.9924
0.1937 -0.6296 -7.3092 0.9798 0.2001 -0.0044
3.4883 1.2467 5.9952 -0.5606 -0.1130 -0.8203
-2.9943 -0.2256 4.0903 -0.7406 -0.1524 0.6544
3.5968 0.4783 -2.6465 0.5898 0.1219 -0.7983
0.1074 -1.5033 6.4425 -0.9875 0.1469 -0.0574
3.8409 0.2566 4.8140 -0.4450 0.0678 -0.8929
0.0466 1.5434 -6.3739 0.9889 -0.1470 0.0223
4.0472 2.7976 0.7501 0.2998 -0.2534 -0.9197
4.3684 0.9017 2.3206 -0.0283 0.0265 -0.9992
0.0359 -4.5697 3.2843 -0.7607 0.6487 -0.0223
-0.2670 0.6113 7.2706 -0.9795 -0.2001 0.0212
-4.1838 0.2423 -3.0114 0.2109 -0.1821 0.9604
0.0217 4.5849 -3.2560 0.7609 -0.6488 0.0091
-0.2517 5.9682 4.4887 -0.2327 -0.9721 0.0286
4.2691 2.2200 3.0281 -0.0427 -0.1864 -0.9815
0.0361 -6.0232 -4.5980 0.2326 0.9724 0.0207
